data_7030898
loop_
_publ_author_name
'Lumsden, Simone E. A.'
'Durgaprasad, Gummadi'
'Thomas Muthiah, Keren A.'
'Rose, Michael J.'

_publ_section_title
;
 Tuning coordination modes of pyridine/thioether Schiff base (NNS) ligands
 to mononuclear manganese carbonyls.
;
_journal_issue 28
_journal_name_full 'Dalton transactions (Cambridge, England : 2003)'
_journal_page_first 10725
_journal_page_last 10738
_journal_paper_doi 10.1039/c4dt00600c
_journal_volume 43
_journal_year 2014
_chemical_formula_moiety 'C14 H14 Br2 Mn N2 S'
_chemical_formula_sum 'C14 H14 Br2 Mn N2 S'
_chemical_formula_weight 457.09
_chemical_name_systematic
;
 ?
;
_space_group_IT_number 14
_symmetry_cell_setting monoclinic
_symmetry_space_group_name_Hall '-P 2yn'
_symmetry_space_group_name_H-M 'P 1 21/n 1'
_atom_sites_solution_hydrogens geom
_atom_sites_solution_primary direct
_atom_sites_solution_secondary difmap
_audit_creation_method SHELXL-97
_cell_angle_alpha 90.00
_cell_angle_beta 102.610(7)
_cell_angle_gamma 90.00
_cell_formula_units_Z 4
_cell_length_a 11.838(3)
_cell_length_b 10.124(3)
_cell_length_c 13.654(4)
_cell_measurement_reflns_used 2709
_cell_measurement_temperature 173(2)
_cell_measurement_theta_max 30.4947
_cell_measurement_theta_min 1.9815
_cell_volume 1596.9(8)
_computing_cell_refinement 'Bruker SAINT'
_computing_data_reduction 'Bruker SAINT'
_computing_molecular_graphics 'Bruker SHELXTL'
_computing_publication_material 'Bruker SHELXTL'
_computing_structure_refinement 'SHELXL-97 (Sheldrick, 1997)'
_computing_structure_solution 'SHELXS-97 (Sheldrick, 2008)'
_diffrn_ambient_temperature 173(2)
_diffrn_measured_fraction_theta_full 0.998
_diffrn_measured_fraction_theta_max 0.998
_diffrn_measurement_device_type 'Rigaku SCX-Mini with Mercury 2 CCD'
_diffrn_measurement_method \w-scans
_diffrn_radiation_monochromator graphite
_diffrn_radiation_source 'fine-focus sealed tube'
_diffrn_radiation_type MoK\a
_diffrn_radiation_wavelength 0.71073
_diffrn_reflns_av_R_equivalents 0.2481
_diffrn_reflns_av_sigmaI/netI 0.1891
_diffrn_reflns_limit_h_max 14
_diffrn_reflns_limit_h_min -14
_diffrn_reflns_limit_k_max 12
_diffrn_reflns_limit_k_min -12
_diffrn_reflns_limit_l_max 16
_diffrn_reflns_limit_l_min -16
_diffrn_reflns_number 13328
_diffrn_reflns_theta_full 25.00
_diffrn_reflns_theta_max 25.00
_diffrn_reflns_theta_min 3.06
_exptl_absorpt_coefficient_mu 5.952
_exptl_absorpt_correction_T_max 1.000
_exptl_absorpt_correction_T_min 0.5169
_exptl_absorpt_correction_type multi-scan
_exptl_crystal_colour Red
_exptl_crystal_density_diffrn 1.901
_exptl_crystal_density_method 'not measured'
_exptl_crystal_description Prism
_exptl_crystal_F_000 892
_exptl_crystal_size_max 0.297
_exptl_crystal_size_mid 0.142
_exptl_crystal_size_min 0.092
_refine_diff_density_max 1.741
_refine_diff_density_min -2.045
_refine_diff_density_rms 0.246
_refine_ls_extinction_method none
_refine_ls_goodness_of_fit_ref 0.999
_refine_ls_hydrogen_treatment mixed
_refine_ls_matrix_type full
_refine_ls_number_parameters 183
_refine_ls_number_reflns 2808
_refine_ls_number_restraints 120
_refine_ls_restrained_S_all 0.989
_refine_ls_R_factor_all 0.1217
_refine_ls_R_factor_gt 0.0872
_refine_ls_shift/su_max 0.004
_refine_ls_shift/su_mean 0.001
_refine_ls_structure_factor_coef Fsqd
_refine_ls_weighting_details 'calc w=1/[\s^2^(Fo^2^)+(0.0973P)^2^+0.0000P] where P=(Fo^2^+2Fc^2^)/3'
_refine_ls_weighting_scheme calc
_refine_ls_wR_factor_gt 0.2012
_refine_ls_wR_factor_ref 0.2242
_reflns_number_gt 1876
_reflns_number_total 2808
_reflns_threshold_expression >2sigma(I)
_cod_data_source_file c4dt00600c2.cif
_cod_data_source_block Me-Br2
_cod_depositor_comments
;
The following automatic conversions were performed:

'_symmetry_cell_setting' value 'Monoclinic' changed to 'monoclinic'
according to
/usr/data/users/saulius/crontab/automatic-downloads/rss-feeds/RSC/lib/dictionaries/cif_core.dic
dictionary named 'cif_core.dic' version 2.4.2 from 2011-04-26.

Automatic conversion script
Id: cif_fix_values 2281 2013-09-26 08:29:07Z andrius 

 Adding full bibliography for 7030896--7030901.cif.
;
_cod_original_sg_symbol_H-M P21/n
_cod_database_code 7030898

loop_
_symmetry_equiv_pos_as_xyz
'x, y, z'
'-x+1/2, y+1/2, -z+1/2'
'-x, -y, -z'
'x-1/2, -y-1/2, z-1/2'

loop_
_atom_site_label
_atom_site_type_symbol
_atom_site_fract_x
_atom_site_fract_y
_atom_site_fract_z
_atom_site_U_iso_or_equiv
_atom_site_adp_type
_atom_site_occupancy
_atom_site_symmetry_multiplicity
_atom_site_calc_flag
_atom_site_refinement_flags
C1 C 0.6968(9) 0.4615(9) 0.1591(8) 0.040(3) Uani 1 1 d U
H1A H 0.6303 0.4252 0.1110 0.061 Uiso 1 1 calc R
H1B H 0.6707 0.4989 0.2166 0.061 Uiso 1 1 calc R
H1C H 0.7531 0.3911 0.1822 0.061 Uiso 1 1 calc R
C2 C 0.7512(8) 0.5655(9) 0.1103(7) 0.031(2) Uani 1 1 d U
C3 C 0.7546(9) 0.6994(9) 0.1428(8) 0.040(3) Uani 1 1 d U
H3 H 0.7191 0.7242 0.1961 0.048 Uiso 1 1 calc R
C4 C 0.8100(9) 0.7933(9) 0.0962(8) 0.039(3) Uani 1 1 d U
H4 H 0.8168 0.8821 0.1192 0.047 Uiso 1 1 calc R
C5 C 0.8550(9) 0.7544(9) 0.0156(7) 0.037(3) Uani 1 1 d U
H5 H 0.8915 0.8171 -0.0190 0.044 Uiso 1 1 calc R
C6 C 0.8469(8) 0.6254(9) -0.0140(7) 0.027(2) Uani 1 1 d U
C7 C 0.8917(8) 0.5836(9) -0.0998(7) 0.032(2) Uani 1 1 d U
H7 H 0.9295 0.6460 -0.1336 0.038 Uiso 1 1 calc R
C8 C 0.9232(8) 0.4245(9) -0.2161(7) 0.029(2) Uani 1 1 d U
C9 C 0.9876(9) 0.5087(10) -0.2660(8) 0.042(3) Uani 1 1 d U
H9 H 1.0042 0.5967 -0.2431 0.051 Uiso 1 1 calc R
C10 C 1.0260(10) 0.4626(11) -0.3476(8) 0.049(3) Uani 1 1 d U
H10 H 1.0712 0.5191 -0.3793 0.059 Uiso 1 1 calc R
C11 C 1.0010(10) 0.3376(10) -0.3845(9) 0.049(3) Uani 1 1 d U
H11 H 1.0290 0.3077 -0.4408 0.059 Uiso 1 1 calc R
C12 C 0.9346(9) 0.2555(10) -0.3392(8) 0.039(3) Uani 1 1 d U
H12 H 0.9151 0.1697 -0.3657 0.047 Uiso 1 1 calc R
C13 C 0.8961(8) 0.2970(9) -0.2551(7) 0.031(2) Uani 1 1 d U
C14 C 0.8819(10) 0.0491(9) -0.1699(9) 0.052(3) Uani 1 1 d U
H14A H 0.9061 0.0122 -0.2285 0.078 Uiso 1 1 calc R
H14B H 0.8342 -0.0156 -0.1440 0.078 Uiso 1 1 calc R
H14C H 0.9505 0.0701 -0.1177 0.078 Uiso 1 1 calc R
Br1 Br 0.86417(9) 0.17343(9) 0.08341(8) 0.0379(4) Uani 1 1 d U
Br2 Br 0.56517(9) 0.34515(10) -0.10926(8) 0.0415(4) Uani 1 1 d U
Mn1 Mn 0.77807(13) 0.33709(13) -0.04762(11) 0.0280(4) Uani 1 1 d U
N1 N 0.7972(7) 0.5330(7) 0.0315(6) 0.0324(19) Uani 1 1 d U
N2 N 0.8811(6) 0.4648(7) -0.1304(6) 0.0277(18) Uani 1 1 d U
S1 S 0.7995(2) 0.1965(2) -0.2058(2) 0.0369(7) Uani 1 1 d U

loop_
_atom_site_aniso_label
_atom_site_aniso_U_11
_atom_site_aniso_U_22
_atom_site_aniso_U_33
_atom_site_aniso_U_23
_atom_site_aniso_U_13
_atom_site_aniso_U_12
C1 0.059(7) 0.036(5) 0.034(6) -0.002(5) 0.027(5) 0.001(5)
C2 0.033(5) 0.036(5) 0.026(5) -0.005(4) 0.013(4) 0.002(4)
C3 0.044(5) 0.039(5) 0.044(6) -0.006(5) 0.026(5) 0.007(4)
C4 0.054(6) 0.024(4) 0.048(6) -0.011(4) 0.029(5) 0.002(4)
C5 0.054(6) 0.030(5) 0.034(5) 0.001(4) 0.023(5) -0.003(4)
C6 0.031(5) 0.026(4) 0.024(5) 0.003(4) 0.004(4) 0.000(4)
C7 0.032(5) 0.031(5) 0.036(5) -0.001(4) 0.014(4) 0.000(4)
C8 0.036(5) 0.035(5) 0.019(5) -0.009(4) 0.013(4) 0.006(4)
C9 0.051(6) 0.040(5) 0.043(6) 0.001(4) 0.025(5) -0.001(5)
C10 0.063(6) 0.050(6) 0.043(6) 0.004(5) 0.031(5) -0.002(5)
C11 0.061(6) 0.048(6) 0.046(6) -0.010(5) 0.027(5) 0.010(5)
C12 0.045(5) 0.040(5) 0.032(5) -0.015(4) 0.008(4) 0.005(4)
C13 0.041(5) 0.027(4) 0.029(5) 0.003(4) 0.015(4) 0.001(4)
C14 0.088(8) 0.018(5) 0.058(8) 0.002(5) 0.036(7) 0.018(5)
Br1 0.0506(7) 0.0304(6) 0.0352(7) 0.0071(4) 0.0146(5) 0.0045(4)
Br2 0.0402(7) 0.0436(7) 0.0426(8) 0.0077(5) 0.0133(6) -0.0006(5)
Mn1 0.0390(9) 0.0219(8) 0.0262(9) 0.0011(6) 0.0143(7) 0.0000(6)
N1 0.038(4) 0.029(4) 0.031(4) 0.003(4) 0.009(4) -0.002(3)
N2 0.035(4) 0.028(4) 0.021(4) 0.001(3) 0.008(3) 0.004(3)
S1 0.0502(17) 0.0287(13) 0.0347(16) -0.0051(12) 0.0158(13) -0.0015(11)

loop_
_atom_type_symbol
_atom_type_description
_atom_type_scat_dispersion_real
_atom_type_scat_dispersion_imag
_atom_type_scat_source
C C 0.0033 0.0016 'International Tables Vol C Tables 4.2.6.8 and 6.1.1.4'
H H 0.0000 0.0000 'International Tables Vol C Tables 4.2.6.8 and 6.1.1.4'
Br Br -0.2901 2.4595 'International Tables Vol C Tables 4.2.6.8 and 6.1.1.4'
Mn Mn 0.3368 0.7283 'International Tables Vol C Tables 4.2.6.8 and 6.1.1.4'
N N 0.0061 0.0033 'International Tables Vol C Tables 4.2.6.8 and 6.1.1.4'
S S 0.1246 0.1234 'International Tables Vol C Tables 4.2.6.8 and 6.1.1.4'

loop_
_geom_angle_atom_site_label_1
_geom_angle_atom_site_label_2
_geom_angle_atom_site_label_3
_geom_angle
C2 C1 H1A 109.5
C2 C1 H1B 109.5
H1A C1 H1B 109.5
C2 C1 H1C 109.5
H1A C1 H1C 109.5
H1B C1 H1C 109.5
N1 C2 C3 119.4(9)
N1 C2 C1 118.7(8)
C3 C2 C1 121.8(9)
C4 C3 C2 119.6(9)
C4 C3 H3 120.2
C2 C3 H3 120.2
C5 C4 C3 118.3(9)
C5 C4 H4 120.9
C3 C4 H4 120.9
C6 C5 C4 119.6(9)
C6 C5 H5 120.2
C4 C5 H5 120.2
N1 C6 C5 123.0(9)
N1 C6 C7 116.7(8)
C5 C6 C7 120.3(9)
N2 C7 C6 121.0(9)
N2 C7 H7 119.5
C6 C7 H7 119.5
C13 C8 C9 118.2(9)
C13 C8 N2 118.8(8)
C9 C8 N2 122.9(8)
C10 C9 C8 119.7(10)
C10 C9 H9 120.2
C8 C9 H9 120.2
C11 C10 C9 121.9(11)
C11 C10 H10 119.1
C9 C10 H10 119.1
C10 C11 C12 119.3(11)
C10 C11 H11 120.3
C12 C11 H11 120.3
C11 C12 C13 120.7(9)
C11 C12 H12 119.6
C13 C12 H12 119.6
C12 C13 C8 120.1(9)
C12 C13 S1 119.8(7)
C8 C13 S1 119.8(7)
S1 C14 H14A 109.5
S1 C14 H14B 109.5
H14A C14 H14B 109.5
S1 C14 H14C 109.5
H14A C14 H14C 109.5
H14B C14 H14C 109.5
N2 Mn1 N1 74.0(3)
N2 Mn1 Br2 115.72(19)
N1 Mn1 Br2 97.0(2)
N2 Mn1 Br1 124.30(19)
N1 Mn1 Br1 105.1(2)
Br2 Mn1 Br1 119.53(7)
N2 Mn1 S1 74.9(2)
N1 Mn1 S1 148.3(2)
Br2 Mn1 S1 90.70(8)
Br1 Mn1 S1 97.57(8)
C6 N1 C2 119.9(8)
C6 N1 Mn1 113.9(6)
C2 N1 Mn1 125.7(6)
C7 N2 C8 120.9(8)
C7 N2 Mn1 113.9(6)
C8 N2 Mn1 125.0(6)
C13 S1 C14 103.0(5)
C13 S1 Mn1 100.7(3)
C14 S1 Mn1 111.6(4)

loop_
_geom_bond_atom_site_label_1
_geom_bond_atom_site_label_2
_geom_bond_distance
C1 C2 1.467(12)
C1 H1A 0.9800
C1 H1B 0.9800
C1 H1C 0.9800
C2 N1 1.348(11)
C2 C3 1.424(12)
C3 C4 1.385(13)
C3 H3 0.9500
C4 C5 1.381(14)
C4 H4 0.9500
C5 C6 1.364(12)
C5 H5 0.9500
C6 N1 1.329(11)
C6 C7 1.450(13)
C7 N2 1.271(11)
C7 H7 0.9500
C8 C13 1.406(12)
C8 C9 1.414(13)
C8 N2 1.428(11)
C9 C10 1.374(14)
C9 H9 0.9500
C10 C11 1.371(14)
C10 H10 0.9500
C11 C12 1.379(15)
C11 H11 0.9500
C12 C13 1.390(13)
C12 H12 0.9500
C13 S1 1.769(10)
C14 S1 1.792(10)
C14 H14A 0.9800
C14 H14B 0.9800
C14 H14C 0.9800
Br1 Mn1 2.4877(18)
Br2 Mn1 2.4781(19)
Mn1 N2 2.245(8)
Mn1 N1 2.246(8)
Mn1 S1 2.645(3)
